data_1573799
_journal_paper_doi 10.1039/D4CC06597B
_chemical_formula_moiety 'C18 H16 F N O2'
_chemical_formula_sum 'C18 H16 F N O2'
_chemical_formula_weight 297.32
_space_group_crystal_system monoclinic
_space_group_IT_number 14
_space_group_name_Hall '-P 2yn'
_space_group_name_H-M_alt 'P 1 21/n 1'
_atom_sites_solution_hydrogens geom
_atom_sites_solution_primary dual
_audit_creation_date 2024-11-29
_audit_creation_method
;
Olex2 1.5
(compiled 2023.03.06 svn.rbb2c1857 for OlexSys, GUI svn.r6748)
;
_audit_update_record
;
2024-12-10 deposited with the CCDC.	2025-01-29 downloaded from the CCDC.
;
_cell_angle_alpha 90
_cell_angle_beta 111.5299(12)
_cell_angle_gamma 90
_cell_formula_units_Z 4
_cell_length_a 8.35635(9)
_cell_length_b 20.16774(19)
_cell_length_c 9.47069(10)
_cell_measurement_reflns_used 15574
_cell_measurement_temperature 271.7(3)
_cell_measurement_theta_max 77.3290
_cell_measurement_theta_min 2.1510
_cell_volume 1484.72(3)
_computing_cell_refinement 'CrysAlisPro 1.171.41.113a (Rigaku OD, 2021)'
_computing_data_collection 'CrysAlisPro 1.171.41.113a (Rigaku OD, 2021)'
_computing_data_reduction 'CrysAlisPro 1.171.41.113a (Rigaku OD, 2021)'
_computing_molecular_graphics 'Olex2 1.5 (Dolomanov et al., 2009)'
_computing_publication_material 'Olex2 1.5 (Dolomanov et al., 2009)'
_computing_structure_refinement 'SHELXL 2018/3 (Sheldrick, 2015)'
_computing_structure_solution 'SHELXT  (Sheldrick, 2015)'
_diffrn_ambient_environment N~2~
_diffrn_ambient_temperature 271.7(3)
_diffrn_detector 'Hybrid Pixel Array Detector'
_diffrn_detector_area_resol_mean 10.0000
_diffrn_detector_type HyPix
_diffrn_measured_fraction_theta_full 0.992
_diffrn_measured_fraction_theta_max 0.970
_diffrn_measurement_details
;
List of Runs (angles in degrees, time in seconds):

  # Type    Start    End  Width  t~exp~   \w     \q     \k     \f   Frames
#--------------------------------------------------------------------------
  1  \w    100.00 175.00   0.50    0.05    --  112.00  61.00-180.00  150
  2  \w    143.00 173.00   0.50    0.05    --  112.00  45.00 -90.00   60
  3  \w    101.00 127.00   0.50    0.05    --  112.00  45.00 -90.00   52
  4  \w     92.00 175.00   0.50    0.05    --  112.00  61.00   0.00  166
  5  \w     99.00 171.00   0.50    0.05    --  112.00  77.00  60.00  144
  6  \w    -25.00  20.00   0.50    0.05    --   44.32 -19.00   0.00   90
  7  \w    -25.00  16.00   0.50    0.05    --   44.32 -19.00 120.00   82
  8  \w     74.00 115.00   0.50    0.05    --   44.32-159.00  41.00   82
  9  \w     91.00 134.00   0.50    0.05    --  112.00-159.00  41.00   86
 10  \w     82.00 112.00   0.50    0.05    --  112.00-125.00 120.00   60
 11  \w     43.00  77.00   0.50    0.05    --  112.00-125.00 120.00   68
 12  \w     44.00  78.00   0.50    0.05    --  112.00-159.00  41.00   68
 13  \w     40.00  98.00   0.50    0.05    --  112.00 -94.00   0.00  116
 14  \w    -29.00  -4.00   0.50    0.05    --   44.32 -19.00-180.00   50
 15  \w     29.00  54.00   0.50    0.05    --   44.32-118.00-165.00   50
 16  \w     44.00  79.00   0.50    0.05    --  112.00-125.00-150.00   70
 17  \w     50.00  75.00   0.50    0.05    --  112.00-118.00-165.00   50
 18  \w     42.00  67.00   0.50    0.05    --  112.00 -61.00-180.00   50
 19  \w     41.00  89.00   0.50    0.05    --  112.00 -77.00-180.00   96
 20  \w     39.00  91.00   0.50    0.05    --  112.00 -77.00 -60.00  104
 21  \w     65.00 100.00   0.50    0.05    --  112.00 -77.00   0.00   70
 22  \w     39.00  99.00   0.50    0.05    --  112.00 -77.00  60.00  120
 23  \w     43.00  68.00   0.50    0.05    --  112.00 -61.00  90.00   50
 24  \w     40.00  65.00   0.50    0.05    --  112.00 -61.00-150.00   50
 25  \w     81.00 136.00   0.50    0.05    --  112.00 118.00 -78.00  110
 26  \w     82.00 107.00   0.50    0.05    --  112.00 159.00  73.00   50
 27  \w     53.00  80.00   0.50    0.05    --   44.32 159.00  73.00   54
 28  \w    -22.00  28.00   0.50    0.05    --  -44.32  19.00  30.00  100
 29  \w    -54.00 -29.00   0.50    0.05    -- -100.00  45.00 -90.00   50
 30  \w     -3.00  35.00   0.50    0.05    --  -44.32  19.00  60.00   76
 31  \w    -54.00 -25.00   0.50    0.05    -- -100.00  45.00 150.00   58
 32  \w    -54.00 -25.00   0.50    0.05    -- -100.00  45.00  90.00   58
 33  \w    -70.00 -26.00   0.50    0.05    -- -100.00  61.00  30.00   88
 34  \w    -68.00 -43.00   0.50    0.05    -- -100.00 118.00 -78.00   50
 35  \w   -126.00 -55.00   0.50    0.05    -- -100.00 146.00-158.55  142
 36  \w    -96.00 -71.00   0.50    0.05    --  -44.32 159.00  73.00   50
 37  \w   -121.00 -87.00   0.50    0.05    -- -100.00 148.00 125.80   68
 38  \w    -65.00 -36.00   0.50    0.05    -- -100.00 148.00 125.80   58
 39  \w   -126.00 -33.00   0.50    0.05    -- -100.00 144.00  97.24  186
 40  \w   -111.00 -86.00   0.50    0.05    -- -100.00 159.00  73.00   50
 41  \w    -58.00 -32.00   0.50    0.05    -- -100.00 125.00 -30.00   52
 42  \w   -108.00 -80.00   0.50    0.05    -- -100.00 125.00 -30.00   56
 43  \w    -92.00 -19.00   0.50    0.05    --  -44.32 118.00 -78.00  146
 44  \w    -55.00 -28.00   0.50    0.05    -- -100.00 125.00-150.00   54
 45  \w   -112.00 -59.00   0.50    0.05    -- -100.00 125.00-150.00  106
 46  \w   -177.00-101.00   0.50    0.05    -- -100.00 -30.00  90.00  152
 47  \w   -118.00 -29.00   0.50    0.05    --  -44.32 -57.00  90.00  178
 48  \w    -88.00 -59.00   0.50    0.05    --  -44.32-159.00  41.00   58
 49  \w   -125.00 -99.00   0.50    0.05    -- -100.00-159.00  41.00   52
 50  \w   -130.00 -97.00   0.50    0.05    -- -100.00-118.00-165.00   66
 51  \w   -172.00-147.00   0.50    0.05    -- -100.00-118.00-165.00   50
;
_diffrn_measurement_device 'four-circle diffractometer'
_diffrn_measurement_device_type 'ROD, Synergy Custom system, HyPix'
_diffrn_measurement_method '\w scans'
_diffrn_orient_matrix_type 'CrysAlisPro convention (1999,Acta A55,543-557)'
_diffrn_orient_matrix_UB_11 -0.1248558000
_diffrn_orient_matrix_UB_12 -0.0401845000
_diffrn_orient_matrix_UB_13 0.0524996000
_diffrn_orient_matrix_UB_21 0.0542760000
_diffrn_orient_matrix_UB_22 -0.0640771000
_diffrn_orient_matrix_UB_23 -0.0589483000
_diffrn_orient_matrix_UB_31 0.1440402000
_diffrn_orient_matrix_UB_32 -0.0106704000
_diffrn_orient_matrix_UB_33 0.1560396000
_diffrn_radiation_monochromator mirror
_diffrn_radiation_probe x-ray
_diffrn_radiation_type 'Cu K\a'
_diffrn_radiation_wavelength 1.54184
_diffrn_reflns_av_R_equivalents 0.0223
_diffrn_reflns_av_unetI/netI 0.0123
_diffrn_reflns_Laue_measured_fraction_full 0.992
_diffrn_reflns_Laue_measured_fraction_max 0.970
_diffrn_reflns_limit_h_max 10
_diffrn_reflns_limit_h_min -10
_diffrn_reflns_limit_k_max 24
_diffrn_reflns_limit_k_min -25
_diffrn_reflns_limit_l_max 11
_diffrn_reflns_limit_l_min -11
_diffrn_reflns_number 19065
_diffrn_reflns_point_group_measured_fraction_full 0.992
_diffrn_reflns_point_group_measured_fraction_max 0.970
_diffrn_reflns_theta_full 67.684
_diffrn_reflns_theta_max 77.494
_diffrn_reflns_theta_min 6.054
_diffrn_source 'Rotating-anode X-ray tube'
_diffrn_source_type 'Rigaku (Cu) X-ray Source'
_exptl_absorpt_coefficient_mu 0.783
_exptl_absorpt_correction_T_max 1.00000
_exptl_absorpt_correction_T_min 0.87429
_exptl_absorpt_correction_type multi-scan
_exptl_absorpt_process_details
;
CrysAlisPro 1.171.41.113a (Rigaku Oxford Diffraction, 2021)
Empirical absorption correction using spherical harmonics,
implemented in SCALE3 ABSPACK scaling algorithm.
;
_exptl_crystal_colour 'clear light colourless'
_exptl_crystal_colour_lustre clear
_exptl_crystal_colour_modifier light
_exptl_crystal_colour_primary colourless
_exptl_crystal_density_diffrn 1.330
_exptl_crystal_description block
_exptl_crystal_F_000 624
_exptl_crystal_size_max 0.11
_exptl_crystal_size_mid 0.08
_exptl_crystal_size_min 0.06
_refine_diff_density_max 0.267
_refine_diff_density_min -0.265
_refine_diff_density_rms 0.046
_refine_ls_extinction_method none
_refine_ls_goodness_of_fit_ref 1.084
_refine_ls_hydrogen_treatment constr
_refine_ls_matrix_type full
_refine_ls_number_parameters 201
_refine_ls_number_reflns 3061
_refine_ls_number_restraints 0
_refine_ls_restrained_S_all 1.084
_refine_ls_R_factor_all 0.0467
_refine_ls_R_factor_gt 0.0451
_refine_ls_shift/su_max 0.000
_refine_ls_shift/su_mean 0.000
_refine_ls_structure_factor_coef Fsqd
_refine_ls_weighting_details 'w=1/[\s^2^(Fo^2^)+(0.0683P)^2^+0.2604P] where P=(Fo^2^+2Fc^2^)/3'
_refine_ls_weighting_scheme calc
_refine_ls_wR_factor_gt 0.1199
_refine_ls_wR_factor_ref 0.1213
_reflns_Friedel_coverage 0.000
_reflns_number_gt 2882
_reflns_number_total 3061
_reflns_threshold_expression 'I > 2\s(I)'
_cod_data_source_file d4cc06597b3.cif
_cod_data_source_block huyuehong2-zhfm_0426_auto
_cod_database_code 1573799
_shelx_shelxl_version_number 2018/3
_shelx_space_group_comment
;
The symmetry employed for this shelxl refinement is uniquely defined
by the following loop, which should always be used as a source of
symmetry information in preference to the above space-group names.
They are only intended as comments.
;
_reflns_odcompleteness_completeness 99.28
_reflns_odcompleteness_iscentric 1
_reflns_odcompleteness_theta 69.95
_olex2_refinement_description
;
1. Fixed Uiso
 At 1.2 times of:
  All C(H) groups, All N(H) groups
 At 1.5 times of:
  All C(H,H,H) groups
2.a Ternary CH refined with riding coordinates:
 C2(H2)
2.b Aromatic/amide H refined with riding coordinates:
 N1(H1), C10(H10), C12(H12), C13(H13), C14(H14), C15(H15), C16(H16), C17(H17),
 C18(H18)
2.c Idealised Me refined as rotating group:
 C9(H9A,H9B,H9C), C11(H11A,H11B,H11C)
;
_olex2_submission_special_instructions 'No special instructions were received'
_oxdiff_exptl_absorpt_empirical_details
;
Empirical correction (ABSPACK) includes:
- Absorption correction using spherical harmonics
- Frame scaling
;
_oxdiff_exptl_absorpt_empirical_full_max 1.905
_oxdiff_exptl_absorpt_empirical_full_min 0.618

loop_
_space_group_symop_operation_xyz
'x, y, z'
'-x+1/2, y+1/2, -z+1/2'
'-x, -y, -z'
'x-1/2, -y-1/2, z-1/2'

loop_
_atom_site_label
_atom_site_type_symbol
_atom_site_fract_x
_atom_site_fract_y
_atom_site_fract_z
_atom_site_U_iso_or_equiv
_atom_site_adp_type
_atom_site_occupancy
_atom_site_site_symmetry_order
_atom_site_calc_flag
_atom_site_refinement_flags_posn
_atom_site_refinement_flags_adp
_atom_site_refinement_flags_occupancy
_atom_site_disorder_assembly
_atom_site_disorder_group
F1 F 0.44521(10) 0.39113(4) 0.41083(9) 0.0566(2) Uani 1 1 d . . . . .
O1 O 0.23372(12) 0.24882(5) 0.65853(9) 0.0525(3) Uani 1 1 d . . . . .
O2 O 0.06430(13) 0.47803(5) 0.24914(11) 0.0557(3) Uani 1 1 d . . . . .
N1 N 0.05802(12) 0.25454(5) 0.41414(10) 0.0385(2) Uani 1 1 d . . . . .
H1 H -0.035194 0.240438 0.345344 0.046 Uiso 1 1 calc R U . . .
C1 C 0.11126(14) 0.22680(6) 0.55239(12) 0.0364(3) Uani 1 1 d . . . . .
C2 C 0.15307(14) 0.30762(5) 0.37728(12) 0.0352(2) Uani 1 1 d . . . . .
H2 H 0.276143 0.299603 0.431699 0.042 Uiso 1 1 calc R U . . .
C3 C 0.25962(15) 0.41168(5) 0.54263(13) 0.0392(3) Uani 1 1 d . . . . .
C4 C 0.11122(15) 0.38042(5) 0.41326(12) 0.0366(3) Uani 1 1 d . . . . .
C5 C 0.11820(14) 0.30770(6) 0.20880(12) 0.0395(3) Uani 1 1 d . . . . .
C6 C 0.07701(15) 0.37019(6) 0.14571(13) 0.0426(3) Uani 1 1 d . . . . .
C7 C 0.08196(15) 0.41848(6) 0.26374(13) 0.0405(3) Uani 1 1 d . . . . .
C8 C 0.42266(17) 0.41504(6) 0.53684(14) 0.0446(3) Uani 1 1 d . . . . .
C9 C -0.06029(16) 0.38350(7) 0.43742(15) 0.0482(3) Uani 1 1 d . . . . .
H9A H -0.050830 0.359055 0.527116 0.072 Uiso 1 1 calc R U . . .
H9B H -0.149453 0.364504 0.351262 0.072 Uiso 1 1 calc R U . . .
H9C H -0.087961 0.428876 0.449028 0.072 Uiso 1 1 calc R U . . .
C10 C 0.2424(2) 0.43955(7) 0.67065(15) 0.0515(3) Uani 1 1 d . . . . .
H10 H 0.135582 0.439192 0.680357 0.062 Uiso 1 1 calc R U . . .
C11 C 0.01366(19) 0.16663(7) 0.56851(16) 0.0544(3) Uani 1 1 d . . . . .
H11A H -0.027994 0.173532 0.649308 0.082 Uiso 1 1 calc R U . . .
H11B H 0.088395 0.128737 0.591210 0.082 Uiso 1 1 calc R U . . .
H11C H -0.081831 0.159124 0.475331 0.082 Uiso 1 1 calc R U . . .
C12 C 0.12485(19) 0.25410(7) 0.11932(15) 0.0506(3) Uani 1 1 d . . . . .
H12 H 0.152275 0.211917 0.160880 0.061 Uiso 1 1 calc R U . . .
C13 C 0.03989(19) 0.38127(8) -0.00852(15) 0.0562(4) Uani 1 1 d . . . . .
H13 H 0.011527 0.423340 -0.050516 0.067 Uiso 1 1 calc R U . . .
C14 C 0.56423(19) 0.44189(7) 0.64860(18) 0.0588(4) Uani 1 1 d . . . . .
H14 H 0.671351 0.441895 0.639555 0.071 Uiso 1 1 calc R U . . .
C15 C 0.0468(2) 0.32760(9) -0.09656(15) 0.0659(4) Uani 1 1 d . . . . .
H15 H 0.022246 0.333514 -0.199783 0.079 Uiso 1 1 calc R U . . .
C16 C 0.0896(2) 0.26505(9) -0.03350(17) 0.0630(4) Uani 1 1 d . . . . .
H16 H 0.094741 0.229767 -0.094927 0.076 Uiso 1 1 calc R U . . .
C17 C 0.3828(3) 0.46797(8) 0.78447(16) 0.0674(5) Uani 1 1 d . . . . .
H17 H 0.368212 0.486708 0.868683 0.081 Uiso 1 1 calc R U . . .
C18 C 0.5429(2) 0.46873(8) 0.77407(18) 0.0697(5) Uani 1 1 d . . . . .
H18 H 0.636057 0.487287 0.851474 0.084 Uiso 1 1 calc R U . . .

loop_
_atom_site_aniso_label
_atom_site_aniso_U_11
_atom_site_aniso_U_22
_atom_site_aniso_U_33
_atom_site_aniso_U_23
_atom_site_aniso_U_13
_atom_site_aniso_U_12
F1 0.0539(5) 0.0595(5) 0.0612(5) -0.0110(4) 0.0270(4) -0.0100(4)
O1 0.0461(5) 0.0677(6) 0.0303(4) 0.0041(4) -0.0017(4) -0.0084(4)
O2 0.0684(6) 0.0427(5) 0.0554(6) 0.0132(4) 0.0219(5) 0.0102(4)
N1 0.0380(5) 0.0399(5) 0.0274(5) 0.0022(3) 0.0001(4) -0.0076(4)
C1 0.0365(5) 0.0391(6) 0.0291(5) 0.0018(4) 0.0066(4) 0.0021(4)
C2 0.0355(5) 0.0357(5) 0.0296(5) 0.0004(4) 0.0064(4) -0.0026(4)
C3 0.0479(6) 0.0319(5) 0.0331(5) 0.0016(4) 0.0093(5) 0.0000(4)
C4 0.0388(6) 0.0372(6) 0.0312(5) 0.0016(4) 0.0099(4) 0.0010(4)
C5 0.0396(6) 0.0451(6) 0.0317(6) -0.0019(4) 0.0106(4) -0.0059(5)
C6 0.0427(6) 0.0498(7) 0.0322(6) 0.0043(5) 0.0101(5) -0.0025(5)
C7 0.0386(6) 0.0428(6) 0.0372(6) 0.0074(5) 0.0105(5) 0.0029(4)
C8 0.0492(7) 0.0361(6) 0.0434(6) 0.0002(5) 0.0108(5) -0.0041(5)
C9 0.0452(7) 0.0540(7) 0.0467(7) 0.0031(5) 0.0183(6) 0.0035(5)
C10 0.0685(9) 0.0439(7) 0.0402(7) -0.0036(5) 0.0175(6) -0.0016(6)
C11 0.0606(8) 0.0494(7) 0.0472(7) 0.0084(6) 0.0127(6) -0.0087(6)
C12 0.0606(8) 0.0490(7) 0.0434(7) -0.0091(5) 0.0205(6) -0.0113(6)
C13 0.0598(8) 0.0684(9) 0.0364(6) 0.0108(6) 0.0130(6) -0.0051(7)
C14 0.0523(8) 0.0497(8) 0.0606(9) 0.0022(6) 0.0044(6) -0.0120(6)
C15 0.0778(10) 0.0879(12) 0.0320(6) -0.0040(7) 0.0202(7) -0.0197(9)
C16 0.0772(10) 0.0725(10) 0.0449(8) -0.0201(7) 0.0290(7) -0.0242(8)
C17 0.0971(13) 0.0559(9) 0.0396(7) -0.0113(6) 0.0138(8) -0.0120(8)
C18 0.0800(11) 0.0580(9) 0.0489(8) -0.0046(7) -0.0027(8) -0.0207(8)

loop_
_atom_type_symbol
_atom_type_description
_atom_type_scat_dispersion_real
_atom_type_scat_dispersion_imag
_atom_type_scat_source
C C 0.0181 0.0091 'International Tables Vol C Tables 4.2.6.8 and 6.1.1.4'
H H 0.0000 0.0000 'International Tables Vol C Tables 4.2.6.8 and 6.1.1.4'
F F 0.0727 0.0534 'International Tables Vol C Tables 4.2.6.8 and 6.1.1.4'
N N 0.0311 0.0180 'International Tables Vol C Tables 4.2.6.8 and 6.1.1.4'
O O 0.0492 0.0322 'International Tables Vol C Tables 4.2.6.8 and 6.1.1.4'

loop_
_geom_angle_atom_site_label_1
_geom_angle_atom_site_label_2
_geom_angle_atom_site_label_3
_geom_angle
_geom_angle_site_symmetry_1
_geom_angle_site_symmetry_3
_geom_angle_publ_flag
C1 N1 H1 119.1 . . ?
C1 N1 C2 121.90(9) . . ?
C2 N1 H1 119.1 . . ?
O1 C1 N1 121.88(11) . . ?
O1 C1 C11 122.09(10) . . ?
N1 C1 C11 116.02(10) . . ?
N1 C2 H2 108.3 . . ?
N1 C2 C4 116.83(9) . . ?
N1 C2 C5 110.13(9) . . ?
C4 C2 H2 108.3 . . ?
C5 C2 H2 108.3 . . ?
C5 C2 C4 104.77(9) . . ?
C8 C3 C4 120.70(11) . . ?
C8 C3 C10 115.65(12) . . ?
C10 C3 C4 123.64(12) . . ?
C3 C4 C2 112.32(9) . . ?
C3 C4 C7 109.81(9) . . ?
C3 C4 C9 113.12(10) . . ?
C7 C4 C2 103.72(9) . . ?
C9 C4 C2 111.34(9) . . ?
C9 C4 C7 105.89(9) . . ?
C6 C5 C2 112.19(10) . . ?
C6 C5 C12 120.37(11) . . ?
C12 C5 C2 127.44(11) . . ?
C5 C6 C7 109.98(10) . . ?
C5 C6 C13 121.52(12) . . ?
C13 C6 C7 128.50(12) . . ?
O2 C7 C4 124.56(11) . . ?
O2 C7 C6 126.94(11) . . ?
C6 C7 C4 108.50(10) . . ?
F1 C8 C3 118.13(11) . . ?
F1 C8 C14 117.17(13) . . ?
C14 C8 C3 124.69(13) . . ?
C4 C9 H9A 109.5 . . ?
C4 C9 H9B 109.5 . . ?
C4 C9 H9C 109.5 . . ?
H9A C9 H9B 109.5 . . ?
H9A C9 H9C 109.5 . . ?
H9B C9 H9C 109.5 . . ?
C3 C10 H10 119.5 . . ?
C3 C10 C17 120.91(15) . . ?
C17 C10 H10 119.5 . . ?
C1 C11 H11A 109.5 . . ?
C1 C11 H11B 109.5 . . ?
C1 C11 H11C 109.5 . . ?
H11A C11 H11B 109.5 . . ?
H11A C11 H11C 109.5 . . ?
H11B C11 H11C 109.5 . . ?
C5 C12 H12 120.9 . . ?
C16 C12 C5 118.25(14) . . ?
C16 C12 H12 120.9 . . ?
C6 C13 H13 121.2 . . ?
C15 C13 C6 117.65(14) . . ?
C15 C13 H13 121.2 . . ?
C8 C14 H14 120.9 . . ?
C18 C14 C8 118.15(15) . . ?
C18 C14 H14 120.9 . . ?
C13 C15 H15 119.5 . . ?
C13 C15 C16 121.01(13) . . ?
C16 C15 H15 119.5 . . ?
C12 C16 C15 121.20(14) . . ?
C12 C16 H16 119.4 . . ?
C15 C16 H16 119.4 . . ?
C10 C17 H17 119.5 . . ?
C18 C17 C10 120.93(15) . . ?
C18 C17 H17 119.5 . . ?
C14 C18 C17 119.66(14) . . ?
C14 C18 H18 120.2 . . ?
C17 C18 H18 120.2 . . ?

loop_
_geom_bond_atom_site_label_1
_geom_bond_atom_site_label_2
_geom_bond_distance
_geom_bond_site_symmetry_2
_geom_bond_publ_flag
F1 C8 1.3628(15) . ?
O1 C1 1.2247(14) . ?
O2 C7 1.2117(16) . ?
N1 H1 0.8600 . ?
N1 C1 1.3407(14) . ?
N1 C2 1.4499(14) . ?
C1 C11 1.5009(17) . ?
C2 H2 0.9800 . ?
C2 C4 1.5753(15) . ?
C2 C5 1.5132(15) . ?
C3 C4 1.5236(16) . ?
C3 C8 1.3852(18) . ?
C3 C10 1.3910(17) . ?
C4 C7 1.5492(15) . ?
C4 C9 1.5333(16) . ?
C5 C6 1.3829(17) . ?
C5 C12 1.3873(18) . ?
C6 C7 1.4718(17) . ?
C6 C13 1.3955(17) . ?
C8 C14 1.3762(18) . ?
C9 H9A 0.9600 . ?
C9 H9B 0.9600 . ?
C9 H9C 0.9600 . ?
C10 H10 0.9300 . ?
C10 C17 1.392(2) . ?
C11 H11A 0.9600 . ?
C11 H11B 0.9600 . ?
C11 H11C 0.9600 . ?
C12 H12 0.9300 . ?
C12 C16 1.385(2) . ?
C13 H13 0.9300 . ?
C13 C15 1.380(2) . ?
C14 H14 0.9300 . ?
C14 C18 1.376(3) . ?
C15 H15 0.9300 . ?
C15 C16 1.385(3) . ?
C16 H16 0.9300 . ?
C17 H17 0.9300 . ?
C17 C18 1.377(3) . ?
C18 H18 0.9300 . ?

loop_
_geom_torsion_atom_site_label_1
_geom_torsion_atom_site_label_2
_geom_torsion_atom_site_label_3
_geom_torsion_atom_site_label_4
_geom_torsion
_geom_torsion_site_symmetry_1
_geom_torsion_site_symmetry_2
_geom_torsion_site_symmetry_3
_geom_torsion_site_symmetry_4
_geom_torsion_publ_flag
F1 C8 C14 C18 177.44(13) . . . . ?
N1 C2 C4 C3 111.06(11) . . . . ?
N1 C2 C4 C7 -130.43(9) . . . . ?
N1 C2 C4 C9 -16.98(13) . . . . ?
N1 C2 C5 C6 131.44(11) . . . . ?
N1 C2 C5 C12 -48.98(16) . . . . ?
C1 N1 C2 C4 -86.94(13) . . . . ?
C1 N1 C2 C5 153.74(11) . . . . ?
C2 N1 C1 O1 6.90(18) . . . . ?
C2 N1 C1 C11 -172.17(11) . . . . ?
C2 C4 C7 O2 -171.82(12) . . . . ?
C2 C4 C7 C6 9.04(12) . . . . ?
C2 C5 C6 C7 0.77(14) . . . . ?
C2 C5 C6 C13 -179.90(11) . . . . ?
C2 C5 C12 C16 -179.45(12) . . . . ?
C3 C4 C7 O2 -51.59(16) . . . . ?
C3 C4 C7 C6 129.28(10) . . . . ?
C3 C8 C14 C18 -1.5(2) . . . . ?
C3 C10 C17 C18 -0.6(2) . . . . ?
C4 C2 C5 C6 5.01(13) . . . . ?
C4 C2 C5 C12 -175.41(12) . . . . ?
C4 C3 C8 F1 1.59(16) . . . . ?
C4 C3 C8 C14 -179.52(12) . . . . ?
C4 C3 C10 C17 -179.37(12) . . . . ?
C5 C2 C4 C3 -126.79(10) . . . . ?
C5 C2 C4 C7 -8.27(11) . . . . ?
C5 C2 C4 C9 105.18(10) . . . . ?
C5 C6 C7 O2 174.46(12) . . . . ?
C5 C6 C7 C4 -6.43(14) . . . . ?
C5 C6 C13 C15 -0.4(2) . . . . ?
C5 C12 C16 C15 -0.7(2) . . . . ?
C6 C5 C12 C16 0.10(19) . . . . ?
C6 C13 C15 C16 -0.2(2) . . . . ?
C7 C6 C13 C15 178.77(13) . . . . ?
C8 C3 C4 C2 54.98(14) . . . . ?
C8 C3 C4 C7 -59.89(14) . . . . ?
C8 C3 C4 C9 -177.93(11) . . . . ?
C8 C3 C10 C17 -0.67(19) . . . . ?
C8 C14 C18 C17 0.1(2) . . . . ?
C9 C4 C7 O2 70.86(15) . . . . ?
C9 C4 C7 C6 -108.28(11) . . . . ?
C10 C3 C4 C2 -126.39(12) . . . . ?
C10 C3 C4 C7 118.74(12) . . . . ?
C10 C3 C4 C9 0.70(16) . . . . ?
C10 C3 C8 F1 -177.15(11) . . . . ?
C10 C3 C8 C14 1.74(19) . . . . ?
C10 C17 C18 C14 0.9(3) . . . . ?
C12 C5 C6 C7 -178.85(11) . . . . ?
C12 C5 C6 C13 0.48(19) . . . . ?
C13 C6 C7 O2 -4.8(2) . . . . ?
C13 C6 C7 C4 174.31(13) . . . . ?
C13 C15 C16 C12 0.8(2) . . . . ?
